data_7031342
loop_
_publ_author_name
'Feichtner, Kai-Stephan'
'Gessner, Viktoria H.'

_publ_section_title
;
 Synthesis and stability of Li/Cl carbenoids based on
 bis(iminophosphoryl)methanes.
;
_journal_issue 38
_journal_name_full 'Dalton transactions (Cambridge, England : 2003)'
_journal_page_first 14399
_journal_page_last 14408
_journal_paper_doi 10.1039/c4dt01466a
_journal_volume 43
_journal_year 2014
_chemical_formula_sum 'C46 H54 Cl2 N2 P2'
_chemical_formula_weight 767.75
_chemical_name_systematic
;
 ?
;
_space_group_IT_number 2
_symmetry_cell_setting triclinic
_symmetry_space_group_name_Hall '-P 1'
_symmetry_space_group_name_H-M 'P -1'
_atom_sites_solution_hydrogens geom
_atom_sites_solution_primary direct
_atom_sites_solution_secondary difmap
_audit_creation_date 2012-11-28T08:47:40-00:00
_audit_creation_method 'WinGX routine CIF_UPDATE'
_cell_angle_alpha 90.3220(10)
_cell_angle_beta 106.2020(10)
_cell_angle_gamma 91.2680(10)
_cell_formula_units_Z 2
_cell_length_a 10.1916(4)
_cell_length_b 11.1132(5)
_cell_length_c 18.1884(7)
_cell_measurement_temperature 100(2)
_cell_volume 1977.59(14)
_computing_cell_refinement 'SAINTPLUS 8.18C (Bruker APEX2, 2011)'
_computing_data_collection 'SMART 5.622 (Bruker AXS, 2001)'
_computing_data_reduction 'SAINTPLUS 8.18C (Bruker APEX2, 2011)'
_computing_molecular_graphics 'Ortep-3 V1.08 (Farrugia, 2001)'
_computing_structure_refinement 'SHELXL-97 (Sheldrick, 2008)'
_computing_structure_solution 'SHELXS-97 (Sheldrick, 2008)'
_diffrn_ambient_temperature 100(2)
_diffrn_measured_fraction_theta_full 0.993
_diffrn_measured_fraction_theta_max 0.993
_diffrn_measurement_device_type 'Bruker APEX-CCD'
_diffrn_measurement_method omega-scans
_diffrn_radiation_monochromator graphite
_diffrn_radiation_type MoK\a
_diffrn_radiation_wavelength 0.71073
_diffrn_reflns_av_R_equivalents 0.0205
_diffrn_reflns_av_unetI/netI 0.0285
_diffrn_reflns_limit_h_max 12
_diffrn_reflns_limit_h_min -12
_diffrn_reflns_limit_k_max 13
_diffrn_reflns_limit_k_min -13
_diffrn_reflns_limit_l_max 21
_diffrn_reflns_limit_l_min -20
_diffrn_reflns_number 17442
_diffrn_reflns_theta_full 25
_diffrn_reflns_theta_max 25
_diffrn_reflns_theta_min 1.83
_exptl_absorpt_coefficient_mu 0.281
_exptl_absorpt_correction_T_max 0.7454
_exptl_absorpt_correction_T_min 0.6853
_exptl_absorpt_correction_type empirical
_exptl_absorpt_process_details 'Sadabs 2008 (Bruker AXS, 2008)'
_exptl_crystal_density_diffrn 1.289
_exptl_crystal_density_method 'not measured'
_exptl_crystal_F_000 816
_exptl_crystal_size_max 0.32
_exptl_crystal_size_mid 0.31
_exptl_crystal_size_min 0.28
_refine_diff_density_max 0.56
_refine_diff_density_min -0.658
_refine_diff_density_rms 0.051
_refine_ls_extinction_method none
_refine_ls_goodness_of_fit_ref 1.023
_refine_ls_hydrogen_treatment riding
_refine_ls_matrix_type full
_refine_ls_number_parameters 469
_refine_ls_number_reflns 6927
_refine_ls_number_restraints 0
_refine_ls_restrained_S_all 1.023
_refine_ls_R_factor_all 0.0474
_refine_ls_R_factor_gt 0.0378
_refine_ls_shift/su_max 0.002
_refine_ls_shift/su_mean 0
_refine_ls_structure_factor_coef Fsqd
_refine_ls_weighting_details 'calc w=1/[\s^2^(Fo^2^)+(0.0528P)^2^+1.2751P] where P=(Fo^2^+2Fc^2^)/3'
_refine_ls_weighting_scheme calc
_refine_ls_wR_factor_gt 0.0955
_refine_ls_wR_factor_ref 0.1018
_reflns_number_gt 5877
_reflns_number_total 6927
_reflns_threshold_expression >2sigma(I)
_cod_data_source_file c4dt01466a2.cif
_cod_data_source_block sad
_cod_depositor_comments 'Adding full bibliography for 7031342--7031347.cif.'
_cod_original_sg_symbol_H-M P-1
_cod_database_code 7031342

loop_
_symmetry_equiv_pos_as_xyz
'x, y, z'
'-x, -y, -z'

loop_
_atom_site_label
_atom_site_type_symbol
_atom_site_fract_x
_atom_site_fract_y
_atom_site_fract_z
_atom_site_U_iso_or_equiv
_atom_site_adp_type
_atom_site_occupancy
_atom_site_symmetry_multiplicity
_atom_site_calc_flag
_atom_site_refinement_flags
P1 P 0.70647(4) 0.15980(4) 0.20312(3) 0.01033(11) Uani 1 1 d .
P2 P 0.82273(4) -0.08482(4) 0.28612(3) 0.01041(11) Uani 1 1 d .
N1 N 0.56293(15) 0.09837(13) 0.17976(9) 0.0136(3) Uani 1 1 d .
N2 N 0.96189(15) -0.14034(13) 0.32768(8) 0.0147(3) Uani 1 1 d .
C1 C 0.83227(17) 0.04168(15) 0.22189(10) 0.0120(4) Uani 1 1 d .
H1A H 0.9231 0.0816 0.2426 0.014 Uiso 1 1 calc R
H1B H 0.8311 0.006 0.1717 0.014 Uiso 1 1 calc R
C2 C 0.75498(17) 0.25282(16) 0.13162(10) 0.0124(4) Uani 1 1 d .
C3 C 0.77361(18) 0.37777(16) 0.13901(11) 0.0160(4) Uani 1 1 d .
H3 H 0.7663 0.4173 0.1841 0.019 Uiso 1 1 calc R
C4 C 0.8027(2) 0.44458(17) 0.08089(11) 0.0203(4) Uani 1 1 d .
H4 H 0.8144 0.5295 0.0863 0.024 Uiso 1 1 calc R
C5 C 0.8148(2) 0.38798(18) 0.01508(11) 0.0210(4) Uani 1 1 d .
H5 H 0.837 0.4336 -0.024 0.025 Uiso 1 1 calc R
C6 C 0.7945(2) 0.26460(18) 0.00674(11) 0.0211(4) Uani 1 1 d .
H6 H 0.8014 0.2255 -0.0386 0.025 Uiso 1 1 calc R
C7 C 0.76401(19) 0.19793(16) 0.06406(10) 0.0164(4) Uani 1 1 d .
H7 H 0.749 0.1134 0.0574 0.02 Uiso 1 1 calc R
C8 C 0.75558(18) 0.25581(15) 0.28912(10) 0.0132(4) Uani 1 1 d .
C9 C 0.65980(19) 0.28108(16) 0.32804(10) 0.0156(4) Uani 1 1 d .
H9 H 0.57 0.2472 0.3104 0.019 Uiso 1 1 calc R
C10 C 0.6942(2) 0.35561(17) 0.39275(11) 0.0224(4) Uani 1 1 d .
H10 H 0.6277 0.3733 0.4186 0.027 Uiso 1 1 calc R
C11 C 0.8256(2) 0.40383(18) 0.41934(12) 0.0254(5) Uani 1 1 d .
H11 H 0.8493 0.4546 0.4635 0.03 Uiso 1 1 calc R
C12 C 0.9223(2) 0.37793(17) 0.38151(11) 0.0226(4) Uani 1 1 d .
H12 H 1.0126 0.4106 0.4 0.027 Uiso 1 1 calc R
C13 C 0.88821(19) 0.30469(16) 0.31685(11) 0.0174(4) Uani 1 1 d .
H13 H 0.9551 0.2875 0.2911 0.021 Uiso 1 1 calc R
C14 C 0.42483(17) 0.13928(15) 0.14588(10) 0.0125(4) Uani 1 1 d .
C15 C 0.37004(19) 0.08595(17) 0.06424(11) 0.0185(4) Uani 1 1 d .
H15A H 0.4263 0.1173 0.0318 0.022 Uiso 1 1 calc R
H15B H 0.3776 -0.0027 0.0661 0.022 Uiso 1 1 calc R
C16 C 0.2201(2) 0.11846(18) 0.02848(11) 0.0229(4) Uani 1 1 d .
H16 H 0.1871 0.0829 -0.0243 0.027 Uiso 1 1 calc R
C17 C 0.2089(2) 0.25627(18) 0.02449(11) 0.0223(4) Uani 1 1 d .
H17A H 0.2644 0.2891 -0.0079 0.027 Uiso 1 1 calc R
H17B H 0.1126 0.278 0.0013 0.027 Uiso 1 1 calc R
C18 C 0.25995(19) 0.30980(16) 0.10539(11) 0.0177(4) Uani 1 1 d .
H18 H 0.2527 0.3994 0.1029 0.021 Uiso 1 1 calc R
C19 C 0.41007(19) 0.27713(16) 0.14021(12) 0.0177(4) Uani 1 1 d .
H19A H 0.4444 0.314 0.1919 0.021 Uiso 1 1 calc R
H19B H 0.466 0.3098 0.108 0.021 Uiso 1 1 calc R
C20 C 0.33353(18) 0.09021(16) 0.19390(11) 0.0150(4) Uani 1 1 d .
H20A H 0.3407 0.0016 0.1972 0.018 Uiso 1 1 calc R
H20B H 0.3657 0.1242 0.2465 0.018 Uiso 1 1 calc R
C21 C 0.18378(19) 0.12262(16) 0.15855(11) 0.0181(4) Uani 1 1 d .
H21 H 0.1269 0.0896 0.1909 0.022 Uiso 1 1 calc R
C22 C 0.17291(19) 0.25982(16) 0.15518(11) 0.0181(4) Uani 1 1 d .
H22A H 0.2055 0.2948 0.2075 0.022 Uiso 1 1 calc R
H22B H 0.0764 0.2818 0.1332 0.022 Uiso 1 1 calc R
C23 C 0.13227(19) 0.06920(17) 0.07771(12) 0.0234(4) Uani 1 1 d .
H23A H 0.1372 -0.0196 0.0798 0.028 Uiso 1 1 calc R
H23B H 0.0357 0.0905 0.0549 0.028 Uiso 1 1 calc R
C24 C 0.75634(18) -0.02191(15) 0.35968(10) 0.0121(4) Uani 1 1 d .
C25 C 0.61640(18) -0.02217(15) 0.35165(10) 0.0138(4) Uani 1 1 d .
H25 H 0.5544 -0.0572 0.3073 0.017 Uiso 1 1 calc R
C26 C 0.56753(19) 0.02870(16) 0.40845(11) 0.0174(4) Uani 1 1 d .
H26 H 0.4721 0.028 0.4031 0.021 Uiso 1 1 calc R
C27 C 0.6578(2) 0.08045(17) 0.47289(11) 0.0184(4) Uani 1 1 d .
H27 H 0.6239 0.1157 0.5114 0.022 Uiso 1 1 calc R
C28 C 0.7977(2) 0.08111(17) 0.48150(11) 0.0187(4) Uani 1 1 d .
H28 H 0.8593 0.1164 0.5259 0.022 Uiso 1 1 calc R
C29 C 0.84686(19) 0.02989(16) 0.42498(10) 0.0158(4) Uani 1 1 d .
H29 H 0.9424 0.0301 0.4307 0.019 Uiso 1 1 calc R
C30 C 0.69367(17) -0.19154(15) 0.23069(10) 0.0130(4) Uani 1 1 d .
C31 C 0.67892(18) -0.29870(16) 0.26806(11) 0.0166(4) Uani 1 1 d .
H31 H 0.7229 -0.3061 0.3212 0.02 Uiso 1 1 calc R
C32 C 0.60054(19) -0.39397(16) 0.22801(12) 0.0194(4) Uani 1 1 d .
H32 H 0.5906 -0.4663 0.2538 0.023 Uiso 1 1 calc R
C33 C 0.53660(19) -0.38388(17) 0.15035(12) 0.0199(4) Uani 1 1 d .
H33 H 0.4845 -0.4499 0.1227 0.024 Uiso 1 1 calc R
C34 C 0.54878(19) -0.27750(17) 0.11318(11) 0.0189(4) Uani 1 1 d .
H34 H 0.504 -0.2704 0.0601 0.023 Uiso 1 1 calc R
C35 C 0.62618(18) -0.18115(16) 0.15316(10) 0.0147(4) Uani 1 1 d .
H35 H 0.6331 -0.108 0.1275 0.018 Uiso 1 1 calc R
C36 C 1.05160(17) -0.21635(15) 0.29825(10) 0.0122(4) Uani 1 1 d .
C37 C 1.18967(19) -0.15046(16) 0.30892(11) 0.0172(4) Uani 1 1 d .
H37A H 1.2268 -0.1249 0.3631 0.021 Uiso 1 1 calc R
H37B H 1.1764 -0.0774 0.2771 0.021 Uiso 1 1 calc R
C38 C 1.29230(19) -0.23187(18) 0.28617(11) 0.0205(4) Uani 1 1 d .
H38 H 1.3815 -0.1872 0.2943 0.025 Uiso 1 1 calc R
C39 C 1.3135(2) -0.3442(2) 0.33496(12) 0.0275(5) Uani 1 1 d .
H39A H 1.35 -0.3214 0.3897 0.033 Uiso 1 1 calc R
H39B H 1.3805 -0.3962 0.3208 0.033 Uiso 1 1 calc R
C40 C 1.1768(2) -0.41275(18) 0.32210(13) 0.0279(5) Uani 1 1 d .
H40 H 1.1905 -0.4872 0.3537 0.033 Uiso 1 1 calc R
C41 C 1.0751(2) -0.33174(17) 0.34591(12) 0.0216(4) Uani 1 1 d .
H41A H 1.111 -0.3102 0.4009 0.026 Uiso 1 1 calc R
H41B H 0.987 -0.3762 0.3386 0.026 Uiso 1 1 calc R
C42 C 1.1219(2) -0.44720(18) 0.23794(14) 0.0314(5) Uani 1 1 d .
H42A H 1.0345 -0.4932 0.2295 0.038 Uiso 1 1 calc R
H42B H 1.1878 -0.4991 0.2227 0.038 Uiso 1 1 calc R
C43 C 1.09922(19) -0.33435(18) 0.18922(12) 0.0227(4) Uani 1 1 d .
H43 H 1.0622 -0.3576 0.134 0.027 Uiso 1 1 calc R
C44 C 0.9971(2) -0.25372(18) 0.21319(11) 0.0221(4) Uani 1 1 d .
H44A H 0.9085 -0.2977 0.2048 0.027 Uiso 1 1 calc R
H44B H 0.9816 -0.1809 0.1811 0.027 Uiso 1 1 calc R
C45 C 1.2357(2) -0.26604(18) 0.20147(11) 0.0211(4) Uani 1 1 d .
H45A H 1.3014 -0.3172 0.1854 0.025 Uiso 1 1 calc R
H45B H 1.2225 -0.1925 0.17 0.025 Uiso 1 1 calc R
C1_1 C 1.2467(3) 0.2259(2) 0.47376(14) 0.0406(6) Uani 1 1 d .
H1A_1 H 1.2881 0.1574 0.5059 0.049 Uiso 1 1 calc R
H1B_1 H 1.1546 0.2375 0.4804 0.049 Uiso 1 1 calc R
Cl1_1 Cl 1.23129(8) 0.19156(8) 0.37805(4) 0.0632(2) Uani 1 1 d .
Cl2_1 Cl 1.34707(9) 0.35545(7) 0.50468(5) 0.0713(3) Uani 1 1 d .

loop_
_atom_site_aniso_label
_atom_site_aniso_U_11
_atom_site_aniso_U_22
_atom_site_aniso_U_33
_atom_site_aniso_U_23
_atom_site_aniso_U_13
_atom_site_aniso_U_12
P1 0.0110(2) 0.0076(2) 0.0127(2) 0.00080(17) 0.00372(18) -0.00001(17)
P2 0.0111(2) 0.0086(2) 0.0115(2) 0.00032(17) 0.00300(18) 0.00039(17)
N1 0.0131(8) 0.0096(7) 0.0180(8) 0.0026(6) 0.0040(6) -0.0006(6)
N2 0.0166(8) 0.0131(7) 0.0138(8) -0.0013(6) 0.0031(6) 0.0030(6)
C1 0.0107(8) 0.0099(8) 0.0157(9) 0.0011(7) 0.0044(7) 0.0006(7)
C2 0.0091(8) 0.0129(9) 0.0145(9) 0.0023(7) 0.0024(7) 0.0005(7)
C3 0.0178(9) 0.0119(9) 0.0185(10) 0.0005(7) 0.0053(8) 0.0008(7)
C4 0.0223(10) 0.0123(9) 0.0259(11) 0.0066(8) 0.0059(9) -0.0012(8)
C5 0.0205(10) 0.0235(10) 0.0202(10) 0.0116(8) 0.0073(8) 0.0033(8)
C6 0.0247(11) 0.0261(11) 0.0135(9) 0.0040(8) 0.0067(8) 0.0068(8)
C7 0.0187(9) 0.0123(9) 0.0168(9) 0.0006(7) 0.0023(8) 0.0014(7)
C8 0.0180(9) 0.0077(8) 0.0135(9) 0.0026(7) 0.0038(7) 0.0008(7)
C9 0.0193(10) 0.0114(8) 0.0165(9) 0.0032(7) 0.0057(8) 0.0003(7)
C10 0.0326(12) 0.0170(10) 0.0205(10) -0.0004(8) 0.0122(9) 0.0027(8)
C11 0.0401(13) 0.0160(10) 0.0181(10) -0.0038(8) 0.0052(9) -0.0033(9)
C12 0.0263(11) 0.0170(10) 0.0213(10) 0.0016(8) 0.0020(9) -0.0070(8)
C13 0.0201(10) 0.0155(9) 0.0172(10) 0.0024(8) 0.0062(8) -0.0023(8)
C14 0.0112(9) 0.0092(8) 0.0164(9) 0.0014(7) 0.0025(7) 0.0009(7)
C15 0.0184(10) 0.0192(10) 0.0166(10) -0.0008(8) 0.0027(8) 0.0062(8)
C16 0.0218(10) 0.0247(11) 0.0173(10) -0.0068(8) -0.0030(8) 0.0075(8)
C17 0.0200(10) 0.0256(11) 0.0205(10) 0.0085(8) 0.0037(8) 0.0097(8)
C18 0.0178(10) 0.0083(8) 0.0258(10) 0.0044(8) 0.0037(8) 0.0037(7)
C19 0.0169(10) 0.0098(9) 0.0259(10) 0.0033(8) 0.0052(8) -0.0006(7)
C20 0.0139(9) 0.0113(8) 0.0202(10) 0.0021(7) 0.0052(8) 0.0003(7)
C21 0.0128(9) 0.0159(9) 0.0267(11) 0.0045(8) 0.0075(8) 0.0004(7)
C22 0.0149(9) 0.0165(9) 0.0226(10) -0.0001(8) 0.0042(8) 0.0051(7)
C23 0.0130(9) 0.0140(9) 0.0371(12) -0.0030(9) -0.0028(9) 0.0015(8)
C24 0.0155(9) 0.0083(8) 0.0134(9) 0.0032(7) 0.0054(7) 0.0011(7)
C25 0.0140(9) 0.0118(9) 0.0152(9) 0.0041(7) 0.0033(7) -0.0007(7)
C26 0.0159(9) 0.0166(9) 0.0220(10) 0.0053(8) 0.0089(8) 0.0026(7)
C27 0.0230(10) 0.0182(9) 0.0174(10) 0.0032(8) 0.0107(8) 0.0056(8)
C28 0.0223(10) 0.0187(9) 0.0139(9) -0.0014(8) 0.0029(8) 0.0007(8)
C29 0.0135(9) 0.0159(9) 0.0180(10) 0.0008(8) 0.0041(8) 0.0011(7)
C30 0.0108(8) 0.0110(8) 0.0184(9) -0.0028(7) 0.0061(7) 0.0003(7)
C31 0.0174(9) 0.0155(9) 0.0189(10) 0.0014(8) 0.0084(8) 0.0004(7)
C32 0.0186(10) 0.0115(9) 0.0313(11) 0.0017(8) 0.0122(9) -0.0012(7)
C33 0.0142(9) 0.0157(9) 0.0313(11) -0.0079(8) 0.0090(8) -0.0030(7)
C34 0.0165(9) 0.0207(10) 0.0184(10) -0.0046(8) 0.0030(8) -0.0005(8)
C35 0.0141(9) 0.0128(9) 0.0176(9) 0.0010(7) 0.0050(8) 0.0007(7)
C36 0.0117(9) 0.0096(8) 0.0151(9) 0.0004(7) 0.0031(7) 0.0013(7)
C37 0.0199(10) 0.0153(9) 0.0174(10) -0.0042(8) 0.0075(8) -0.0062(8)
C38 0.0136(9) 0.0250(10) 0.0247(11) -0.0055(8) 0.0089(8) -0.0075(8)
C39 0.0182(10) 0.0398(13) 0.0258(11) 0.0037(10) 0.0069(9) 0.0144(9)
C40 0.0314(12) 0.0156(10) 0.0448(14) 0.0142(9) 0.0229(11) 0.0115(9)
C41 0.0220(10) 0.0147(9) 0.0332(12) 0.0095(8) 0.0159(9) 0.0048(8)
C42 0.0255(11) 0.0144(10) 0.0609(16) -0.0117(10) 0.0237(11) -0.0023(8)
C43 0.0172(10) 0.0252(10) 0.0244(11) -0.0122(9) 0.0040(8) 0.0011(8)
C44 0.0169(10) 0.0252(10) 0.0224(11) -0.0077(8) 0.0023(8) 0.0059(8)
C45 0.0239(11) 0.0210(10) 0.0223(11) -0.0022(8) 0.0129(9) 0.0004(8)
C1_1 0.0522(16) 0.0310(13) 0.0388(14) 0.0086(11) 0.0121(12) 0.0122(11)
Cl1_1 0.0555(4) 0.0843(6) 0.0406(4) -0.0208(4) -0.0042(3) 0.0406(4)
Cl2_1 0.0637(5) 0.0509(4) 0.0859(6) -0.0262(4) -0.0007(4) 0.0019(4)

loop_
_atom_type_symbol
_atom_type_description
_atom_type_scat_dispersion_real
_atom_type_scat_dispersion_imag
_atom_type_scat_source
C C 0.0033 0.0016 'International Tables Vol C Tables 4.2.6.8 and 6.1.1.4'
H H 0 0 'International Tables Vol C Tables 4.2.6.8 and 6.1.1.4'
N N 0.0061 0.0033 'International Tables Vol C Tables 4.2.6.8 and 6.1.1.4'
P P 0.1023 0.0942 'International Tables Vol C Tables 4.2.6.8 and 6.1.1.4'
Cl Cl 0.1484 0.1585 'International Tables Vol C Tables 4.2.6.8 and 6.1.1.4'

loop_
_geom_angle_atom_site_label_1
_geom_angle_atom_site_label_2
_geom_angle_atom_site_label_3
_geom_angle
N1 P1 C1 107.73(8)
N1 P1 C2 117.55(8)
C1 P1 C2 103.44(8)
N1 P1 C8 119.07(8)
C1 P1 C8 104.54(8)
C2 P1 C8 102.78(8)
N2 P2 C24 106.52(8)
N2 P2 C30 115.03(8)
C24 P2 C30 107.18(8)
N2 P2 C1 115.20(8)
C24 P2 C1 105.45(8)
C30 P2 C1 106.78(8)
C14 N1 P1 134.78(12)
C36 N2 P2 130.47(13)
P1 C1 P2 121.45(9)
C7 C2 C3 118.25(16)
C7 C2 P1 118.58(13)
C3 C2 P1 123.00(14)
C4 C3 C2 120.49(17)
C5 C4 C3 120.37(17)
C6 C5 C4 119.55(17)
C7 C6 C5 120.27(18)
C6 C7 C2 121.04(17)
C9 C8 C13 118.88(17)
C9 C8 P1 119.65(14)
C13 C8 P1 121.46(14)
C8 C9 C10 120.61(18)
C11 C10 C9 119.91(19)
C10 C11 C12 119.93(18)
C13 C12 C11 120.34(18)
C12 C13 C8 120.32(18)
N1 C14 C20 108.11(14)
N1 C14 C15 109.29(14)
C20 C14 C15 107.78(14)
N1 C14 C19 115.32(14)
C20 C14 C19 108.52(14)
C15 C14 C19 107.59(15)
C16 C15 C14 111.16(15)
C23 C16 C15 109.71(16)
C23 C16 C17 109.12(16)
C15 C16 C17 109.29(16)
C18 C17 C16 109.19(15)
C17 C18 C22 109.77(15)
C17 C18 C19 109.31(16)
C22 C18 C19 109.77(15)
C18 C19 C14 110.74(14)
C21 C20 C14 111.20(15)
C23 C21 C22 109.53(16)
C23 C21 C20 109.89(15)
C22 C21 C20 109.13(15)
C21 C22 C18 109.17(15)
C16 C23 C21 109.45(15)
C25 C24 C29 119.65(16)
C25 C24 P2 121.04(14)
C29 C24 P2 119.30(13)
C26 C25 C24 120.00(17)
C27 C26 C25 120.05(17)
C26 C27 C28 120.41(17)
C29 C28 C27 119.67(18)
C28 C29 C24 120.21(17)
C35 C30 C31 119.11(16)
C35 C30 P2 124.93(13)
C31 C30 P2 115.28(14)
C32 C31 C30 120.40(18)
C31 C32 C33 120.06(17)
C34 C33 C32 119.94(17)
C33 C34 C35 120.30(18)
C34 C35 C30 120.16(17)
N2 C36 C37 109.24(14)
N2 C36 C41 107.71(14)
C37 C36 C41 108.62(15)
N2 C36 C44 115.55(14)
C37 C36 C44 107.70(15)
C41 C36 C44 107.85(15)
C36 C37 C38 111.09(14)
C39 C38 C45 110.27(16)
C39 C38 C37 109.73(15)
C45 C38 C37 108.60(16)
C38 C39 C40 109.29(16)
C42 C40 C39 109.31(17)
C42 C40 C41 109.84(18)
C39 C40 C41 109.12(17)
C40 C41 C36 110.86(15)
C40 C42 C43 109.97(16)
C42 C43 C45 108.99(17)
C42 C43 C44 109.54(17)
C45 C43 C44 109.57(16)
C43 C44 C36 110.75(16)
C38 C45 C43 109.25(15)
Cl1_1 C1_1 Cl2_1 112.00(15)

loop_
_geom_bond_atom_site_label_1
_geom_bond_atom_site_label_2
_geom_bond_distance
P1 N1 1.5467(15)
P1 C1 1.8217(17)
P1 C2 1.8318(18)
P1 C8 1.8322(18)
P2 N2 1.5522(16)
P2 C24 1.8033(18)
P2 C30 1.8249(18)
P2 C1 1.8511(17)
N1 C14 1.454(2)
N2 C36 1.462(2)
C2 C7 1.396(3)
C2 C3 1.398(2)
C3 C4 1.390(3)
C4 C5 1.386(3)
C5 C6 1.383(3)
C6 C7 1.383(3)
C8 C9 1.389(3)
C8 C13 1.400(3)
C9 C10 1.393(3)
C10 C11 1.384(3)
C11 C12 1.385(3)
C12 C13 1.384(3)
C14 C20 1.537(2)
C14 C15 1.543(2)
C14 C19 1.544(2)
C15 C16 1.537(3)
C16 C23 1.527(3)
C16 C17 1.539(3)
C17 C18 1.529(3)
C18 C22 1.532(3)
C18 C19 1.536(3)
C20 C21 1.533(3)
C21 C23 1.528(3)
C21 C22 1.532(2)
C24 C25 1.392(2)
C24 C29 1.397(3)
C25 C26 1.389(3)
C26 C27 1.385(3)
C27 C28 1.389(3)
C28 C29 1.388(3)
C30 C35 1.393(3)
C30 C31 1.400(3)
C31 C32 1.385(3)
C32 C33 1.387(3)
C33 C34 1.386(3)
C34 C35 1.390(3)
C36 C37 1.534(2)
C36 C41 1.537(2)
C36 C44 1.542(3)
C37 C38 1.537(3)
C38 C39 1.520(3)
C38 C45 1.529(3)
C39 C40 1.531(3)
C40 C42 1.520(3)
C40 C41 1.536(3)
C42 C43 1.524(3)
C43 C45 1.530(3)
C43 C44 1.538(3)
C1_1 Cl1_1 1.743(3)
C1_1 Cl2_1 1.744(3)
